data_4305662
loop_
_publ_author_name
'Jos\'e Su\'arez-Varela'
'Antonio J. Mota'
'Hakima Aouryaghal'
'Joan Cano'
'A. Rodr\'iguez-Di\'eguez'
'Dominique Luneau'
'Enrique Colacio'

_publ_contact_author 'Colacio, E..'
_publ_contact_author_email ecolacio@ugr.es
_publ_section_title
;
Anion Influence on the Structure and Magnetic Properties of a Series of
Multidimensional Pyrimidine-2-carboxylato-Bridged Copper(II) Complexes
;
_journal_name_full 'Inorganic Chemistry'
_journal_page_first 8143
_journal_page_last 8158
_journal_paper_doi 10.1021/ic800625w
_journal_volume 47
_journal_year 2008
_chemical_formula_sum 'C6 H3 Cu N3 O5.33 S'
_chemical_formula_weight 298.05
_chemical_name_systematic
;
 ?
;
_space_group_IT_number 148
_symmetry_cell_setting trigonal
_symmetry_space_group_name_Hall '-R 3'
_symmetry_space_group_name_H-M 'R -3 :H'
_atom_sites_solution_hydrogens geom
_atom_sites_solution_primary direct
_atom_sites_solution_secondary difmap
_audit_creation_method SHELXL-97
_cell_angle_alpha 90.00
_cell_angle_beta 90.00
_cell_angle_gamma 120.00
_cell_formula_units_Z 18
_cell_length_a 21.5359(10)
_cell_length_b 21.5359(10)
_cell_length_c 13.2232(13)
_cell_measurement_reflns_used 2378
_cell_measurement_temperature 293(2)
_cell_measurement_theta_max 23.39
_cell_measurement_theta_min 2.67
_cell_volume 5311.2(6)
_computing_cell_refinement 'Bruker SMART'
_computing_data_collection 'Bruker SMART'
_computing_data_reduction 'Bruker SAINT'
_computing_molecular_graphics 'Bruker SHELXTL'
_computing_publication_material 'Bruker SHELXTL'
_computing_structure_refinement 'Bruker SHELXTL'
_computing_structure_solution 'Bruker SHELXTL'
_diffrn_ambient_temperature 293(2)
_diffrn_measured_fraction_theta_full 0.928
_diffrn_measured_fraction_theta_max 0.928
_diffrn_radiation_monochromator graphite
_diffrn_radiation_source 'fine-focus sealed tube'
_diffrn_radiation_type MoK\a
_diffrn_radiation_wavelength 0.71073
_diffrn_reflns_av_R_equivalents 0.0412
_diffrn_reflns_av_sigmaI/netI 0.0411
_diffrn_reflns_limit_h_max 28
_diffrn_reflns_limit_h_min -24
_diffrn_reflns_limit_k_max 21
_diffrn_reflns_limit_k_min -28
_diffrn_reflns_limit_l_max 16
_diffrn_reflns_limit_l_min -17
_diffrn_reflns_number 11369
_diffrn_reflns_theta_full 28.38
_diffrn_reflns_theta_max 28.38
_diffrn_reflns_theta_min 1.89
_exptl_absorpt_coefficient_mu 2.039
_exptl_absorpt_correction_T_max 1.000
_exptl_absorpt_correction_T_min 0.751
_exptl_absorpt_correction_type empirical
_exptl_absorpt_process_details Empirical
_exptl_crystal_colour blue
_exptl_crystal_density_diffrn 1.677
_exptl_crystal_density_meas ?
_exptl_crystal_density_method .
_exptl_crystal_description needles
_exptl_crystal_F_000 2658
_exptl_crystal_size_max 0.48
_exptl_crystal_size_mid 0.07
_exptl_crystal_size_min 0.05
_refine_diff_density_max 1.148
_refine_diff_density_min -0.858
_refine_diff_density_rms 0.113
_refine_ls_extinction_method none
_refine_ls_goodness_of_fit_ref 1.025
_refine_ls_hydrogen_treatment constr
_refine_ls_matrix_type full
_refine_ls_number_parameters 144
_refine_ls_number_reflns 2760
_refine_ls_number_restraints 0
_refine_ls_restrained_S_all 1.025
_refine_ls_R_factor_all 0.0777
_refine_ls_R_factor_gt 0.0584
_refine_ls_shift/su_max 0.000
_refine_ls_shift/su_mean 0.000
_refine_ls_structure_factor_coef Fsqd
_refine_ls_weighting_details 'calc w=1/[\s^2^(Fo^2^)+(0.0987P)^2^+22.0724P] where P=(Fo^2^+2Fc^2^)/3'
_refine_ls_weighting_scheme calc
_refine_ls_wR_factor_gt 0.1660
_refine_ls_wR_factor_ref 0.1782
_reflns_number_gt 2094
_reflns_number_total 2760
_reflns_threshold_expression >2sigma(I)
_cod_data_source_file ic800625w_si_001_5.cif
_cod_data_source_block Compound_4_[Cu(mu-2carboxypyrimidine)(SCN)(H2O)].4H2O
_cod_depositor_comments
;
The following automatic conversions were performed:
'_symmetry_cell_setting' value 'Trigonal' changed to 'trigonal' according
to '/home/saulius/struct/CIF-dictionaries/cif_core.dic' dictionary named
'cif_core.dic' version 2.4.1 from
2010-06-29.

'_exptl_absorpt_correction_type' value 'Empirical' changed to
'empirical' according to
'/home/saulius/struct/CIF-dictionaries/cif_core.dic' dictionary named
'cif_core.dic' version 2.4.1 from 2010-06-29.

Automatic conversion script
Id: cif_fix_enum 1527 2010-12-29 10:47:43Z saulius 
;
_cod_original_sg_symbol_H-M 'R -3'
_cod_database_code 4305662

loop_
_symmetry_equiv_pos_as_xyz
'x, y, z'
'-y, x-y, z'
'-x+y, -x, z'
'x+2/3, y+1/3, z+1/3'
'-y+2/3, x-y+1/3, z+1/3'
'-x+y+2/3, -x+1/3, z+1/3'
'x+1/3, y+2/3, z+2/3'
'-y+1/3, x-y+2/3, z+2/3'
'-x+y+1/3, -x+2/3, z+2/3'
'-x, -y, -z'
'y, -x+y, -z'
'x-y, x, -z'
'-x+2/3, -y+1/3, -z+1/3'
'y+2/3, -x+y+1/3, -z+1/3'
'x-y+2/3, x+1/3, -z+1/3'
'-x+1/3, -y+2/3, -z+2/3'
'y+1/3, -x+y+2/3, -z+2/3'
'x-y+1/3, x+2/3, -z+2/3'

loop_
_atom_site_label
_atom_site_type_symbol
_atom_site_fract_x
_atom_site_fract_y
_atom_site_fract_z
_atom_site_U_iso_or_equiv
_atom_site_adp_type
_atom_site_occupancy
_atom_site_symmetry_multiplicity
_atom_site_calc_flag
_atom_site_refinement_flags
_atom_site_disorder_assembly
_atom_site_disorder_group
Cu Cu 0.25624(3) 0.01920(3) 0.75085(4) 0.0413(2) Uani 1 1 d . . .
S S 0.15889(11) 0.13680(10) 0.56987(15) 0.0831(6) Uani 1 1 d . . .
O1 O 0.34593(18) 0.04835(17) 0.6278(2) 0.0461(8) Uani 1 1 d . . .
O2 O 0.3000(2) -0.02760(18) 0.8279(2) 0.0486(8) Uani 1 1 d . . .
N2 N 0.21136(19) -0.0680(2) 0.6579(3) 0.0374(8) Uani 1 1 d . . .
N6 N 0.3126(2) 0.09894(18) 0.8496(3) 0.0360(8) Uani 1 1 d . . .
C1 C 0.2523(2) -0.0672(2) 0.5831(3) 0.0323(8) Uani 1 1 d . . .
C4 C 0.3595(3) 0.2096(2) 0.9338(4) 0.0476(11) Uani 1 1 d . . .
H010 H 0.3641 0.2548 0.9403 0.057 Uiso 1 1 calc R . .
C7 C 0.3260(2) -0.0017(2) 0.5689(3) 0.0380(9) Uani 1 1 d . . .
C2 C 0.1919(3) 0.0970(3) 0.6362(4) 0.0524(12) Uiso 1 1 d . . .
N3 N 0.2147(3) 0.0681(3) 0.6825(3) 0.0625(13) Uani 1 1 d . . .
C5 C 0.3187(3) 0.1641(2) 0.8588(3) 0.0430(10) Uani 1 1 d . . .
H015 H 0.2949 0.1780 0.8135 0.052 Uiso 1 1 calc R . .
C3 C 0.1464(2) -0.1265(3) 0.6664(4) 0.0468(11) Uani 1 1 d . . .
H016 H 0.1159 -0.1288 0.7179 0.056 Uiso 1 1 calc R . .
O3 O 0.1553(3) -0.0362(2) 0.8852(4) 0.0824(13) Uani 1 1 d . . .
O5 O 0.0000 0.0000 0.5000 0.258(19) Uani 1 6 d S . .
O6 O 0.0335(5) -0.1830(4) 0.9190(6) 0.150(3) Uani 1 1 d . . .
O7 O 0.0828(18) 0.0461(16) 0.847(3) 0.96(6) Uani 1 1 d . . .
O4 O 0.0000 0.0000 1.0000 1.05(13) Uani 1 6 d S . .

loop_
_atom_site_aniso_label
_atom_site_aniso_U_11
_atom_site_aniso_U_22
_atom_site_aniso_U_33
_atom_site_aniso_U_23
_atom_site_aniso_U_13
_atom_site_aniso_U_12
Cu 0.0546(4) 0.0429(4) 0.0353(3) -0.0075(2) -0.0106(2) 0.0310(3)
S 0.1083(14) 0.0722(11) 0.0942(13) -0.0140(9) -0.0439(11) 0.0641(11)
O1 0.0487(19) 0.0364(17) 0.0451(17) -0.0106(14) -0.0036(14) 0.0152(15)
O2 0.069(2) 0.0419(18) 0.0454(18) -0.0087(14) -0.0162(16) 0.0354(17)
N2 0.0393(19) 0.043(2) 0.0323(17) -0.0015(15) -0.0018(14) 0.0222(17)
N6 0.043(2) 0.0340(18) 0.0344(17) 0.0001(14) -0.0007(14) 0.0218(16)
C1 0.032(2) 0.035(2) 0.0275(18) 0.0000(15) -0.0034(15) 0.0154(17)
C4 0.055(3) 0.033(2) 0.055(3) -0.003(2) -0.003(2) 0.022(2)
C7 0.040(2) 0.034(2) 0.035(2) 0.0034(17) -0.0028(17) 0.0154(19)
N3 0.085(3) 0.068(3) 0.056(3) -0.013(2) -0.028(2) 0.054(3)
C5 0.053(3) 0.038(2) 0.044(2) 0.0034(19) -0.003(2) 0.027(2)
C3 0.037(2) 0.055(3) 0.042(2) -0.001(2) 0.0062(19) 0.019(2)
O3 0.082(3) 0.068(3) 0.087(3) -0.005(2) 0.015(3) 0.030(2)
O5 0.040(4) 0.040(4) 0.69(6) 0.000 0.000 0.020(2)
O6 0.210(8) 0.124(5) 0.153(6) -0.051(5) -0.038(6) 0.111(6)
O7 0.77(6) 0.56(6) 1.83(13) 0.61(7) 0.96(8) 0.54(6)
O4 1.1(2) 1.1(2) 1.0(3) 0.000 0.000 0.55(11)

loop_
_atom_type_symbol
_atom_type_description
_atom_type_scat_dispersion_real
_atom_type_scat_dispersion_imag
_atom_type_scat_source
C C 0.0033 0.0016 'International Tables Vol C Tables 4.2.6.8 and 6.1.1.4'
H H 0.0000 0.0000 'International Tables Vol C Tables 4.2.6.8 and 6.1.1.4'
N N 0.0061 0.0033 'International Tables Vol C Tables 4.2.6.8 and 6.1.1.4'
O O 0.0106 0.0060 'International Tables Vol C Tables 4.2.6.8 and 6.1.1.4'
S S 0.1246 0.1234 'International Tables Vol C Tables 4.2.6.8 and 6.1.1.4'
Cu Cu 0.3201 1.2651 'International Tables Vol C Tables 4.2.6.8 and 6.1.1.4'

loop_
_geom_angle_atom_site_label_1
_geom_angle_atom_site_label_2
_geom_angle_atom_site_label_3
_geom_angle
_geom_angle_site_symmetry_1
_geom_angle_site_symmetry_3
_geom_angle_publ_flag
N3 Cu O2 176.75(16) . . ?
N3 Cu N6 94.89(17) . . ?
O2 Cu N6 82.08(14) . . ?
N3 Cu N2 94.88(17) . . ?
O2 Cu N2 88.21(14) . . ?
N6 Cu N2 169.73(14) . . ?
N3 Cu O1 94.22(18) . . ?
O2 Cu O1 87.45(14) . . ?
N6 Cu O1 98.99(13) . . ?
N2 Cu O1 77.13(13) . . ?
C7 O1 Cu 109.0(3) . . ?
C7 O2 Cu 116.1(3) 6 . ?
C1 N2 C3 116.8(4) . . ?
C1 N2 Cu 115.8(3) . . ?
C3 N2 Cu 127.4(3) . . ?
C1 N6 C5 117.6(4) 6 . ?
C1 N6 Cu 111.7(3) 6 . ?
C5 N6 Cu 130.6(3) . . ?
N2 C1 N6 125.4(4) . 8_544 ?
N2 C1 C7 119.0(4) . . ?
N6 C1 C7 115.5(4) 8_544 . ?
C5 C4 C3 118.1(4) . 6 ?
O1 C7 O2 126.6(4) . 8_544 ?
O1 C7 C1 119.0(4) . . ?
O2 C7 C1 114.4(4) 8_544 . ?
N3 C2 S 179.1(6) . . ?
C2 N3 Cu 175.7(5) . . ?
N6 C5 C4 120.5(4) . . ?
N2 C3 C4 121.5(4) . 8_544 ?

loop_
_geom_bond_atom_site_label_1
_geom_bond_atom_site_label_2
_geom_bond_distance
_geom_bond_site_symmetry_2
_geom_bond_publ_flag
Cu N3 1.914(4) . ?
Cu O2 1.973(3) . ?
Cu N6 2.011(4) . ?
Cu N2 2.038(4) . ?
Cu O1 2.358(3) . ?
S C2 1.618(6) . ?
O1 C7 1.221(5) . ?
O2 C7 1.266(5) 6 ?
N2 C1 1.320(5) . ?
N2 C3 1.341(6) . ?
N6 C1 1.331(5) 6 ?
N6 C5 1.347(6) . ?
C1 N6 1.331(5) 8_544 ?
C1 C7 1.519(6) . ?
C4 C5 1.363(6) . ?
C4 C3 1.380(7) 6 ?
C7 O2 1.266(5) 8_544 ?
C2 N3 1.146(7) . ?
C3 C4 1.380(7) 8_544 ?
